data_1506763
loop_
_publ_author_name
'Denmark, Scott E.'
'Baiazitov, Ramil Y.'

_publ_contact_author
; 
Scott R. Wilson 
University of Illinois 
School of Chemical Sciences, Box 59-1 
505 South Mathews Avenue 
Urbana, Illinois  61801 
USA 
;
_publ_section_title
;
 Intramolecular [4 + 2] cycloaddition of nitroalkenes for construction of
 vicinal quaternary stereocenters.
;
_journal_issue 25
_journal_name_full 'Organic letters'
_journal_page_first 5617
_journal_page_last 5620
_journal_paper_doi 10.1021/ol052316n
_journal_volume 7
_journal_year 2005
_chemical_formula_moiety 'C17 H25 N O5'
_chemical_formula_sum 'C17 H25 N O5'
_chemical_formula_weight 323.38
_chemical_name_systematic
; 
? 
;
_space_group_IT_number 15
_symmetry_cell_setting monoclinic
_symmetry_space_group_name_Hall '-C 2yc'
_symmetry_space_group_name_H-M 'C 1 2/c 1'
_atom_sites_solution_hydrogens geom
_atom_sites_solution_primary direct
_atom_sites_solution_secondary difmap
_audit_creation_method SHELXL-97
_audit_update_record
; 
2005-02-21   text and data added, srw 
;
_cell_angle_alpha 90.00
_cell_angle_beta 107.300(2)
_cell_angle_gamma 90.00
_cell_formula_units_Z 8
_cell_length_a 21.0502(8)
_cell_length_b 8.8331(3)
_cell_length_c 18.6791(6)
_cell_measurement_reflns_used 3454
_cell_measurement_temperature 193(2)
_cell_measurement_theta_max 24.47
_cell_measurement_theta_min 2.52
_cell_volume 3316.0(2)
_computing_cell_refinement 'SAINT V6.22 (Bruker, 2001)'
_computing_data_collection 'SMART V5.625 (Bruker, 2001)'
_computing_data_reduction 'SAINT V6.22 (Bruker, 2001)'
_computing_molecular_graphics 'SHELXTL V6.12 (Bruker, 2001)'
_computing_publication_material 'CIFTAB (Sheldrick, 2001)'
_computing_structure_refinement 'SHELXTL V6.12 (Bruker, 2001)'
_computing_structure_solution 'SHELXTL V6.12 (Bruker, 2001)'
_diffrn_ambient_temperature 193(2)
_diffrn_measured_fraction_theta_full 1.000
_diffrn_measured_fraction_theta_max 1.000
_diffrn_measurement_device 'Bruker X8ApexII CCD'
_diffrn_measurement_method 'profile data from \f and \w scans'
_diffrn_radiation_monochromator graphite
_diffrn_radiation_source 'fine-focus sealed tube'
_diffrn_radiation_type MoK\a
_diffrn_radiation_wavelength 0.71073
_diffrn_radiation_wavelength_id ga29ee
_diffrn_reflns_av_R_equivalents 0.0514
_diffrn_reflns_av_sigmaI/netI 0.0792
_diffrn_reflns_limit_h_max 27
_diffrn_reflns_limit_h_min -28
_diffrn_reflns_limit_k_max 11
_diffrn_reflns_limit_k_min -11
_diffrn_reflns_limit_l_max 24
_diffrn_reflns_limit_l_min -21
_diffrn_reflns_number 19766
_diffrn_reflns_theta_full 28.27
_diffrn_reflns_theta_max 28.27
_diffrn_reflns_theta_min 2.03
_exptl_absorpt_coefficient_mu 0.095
_exptl_absorpt_correction_T_max 0.9879
_exptl_absorpt_correction_T_min 0.9627
_exptl_absorpt_correction_type empirical
_exptl_absorpt_process_details '(Bruker, 2001)'
_exptl_crystal_colour colorless
_exptl_crystal_density_diffrn 1.295
_exptl_crystal_description tabular
_exptl_crystal_F_000 1392
_exptl_crystal_id ga29ee
_exptl_crystal_preparation
; 
The data crystal was mounted using oil (Parantone-N, Exxon) to a 
0.3 mm cryo-loop (Hampton Research). 
;
_exptl_crystal_size_max 0.22
_exptl_crystal_size_mid 0.14
_exptl_crystal_size_min 0.04
_refine_diff_density_max 0.194
_refine_diff_density_min -0.204
_refine_diff_density_rms 0.040
_refine_ls_extinction_method none
_refine_ls_goodness_of_fit_ref 0.873
_refine_ls_hydrogen_treatment noref
_refine_ls_matrix_type full
_refine_ls_number_parameters 211
_refine_ls_number_reflns 4129
_refine_ls_number_restraints 0
_refine_ls_restrained_S_all 0.873
_refine_ls_R_factor_all 0.0989
_refine_ls_R_factor_gt 0.0420
_refine_ls_shift/su_max 0.001
_refine_ls_shift/su_mean 0.000
_refine_ls_structure_factor_coef Fsqd
_refine_ls_weighting_details 'calc w=1/[\s^2^(Fo^2^)+(0.0366P)^2^+0.0000P] where P=(Fo^2^+2Fc^2^)/3'
_refine_ls_weighting_scheme calc
_refine_ls_wR_factor_gt 0.0805
_refine_ls_wR_factor_ref 0.0924
_reflns_number_gt 2082
_reflns_number_total 4129
_reflns_threshold_expression >2sigma(I)
_cod_data_source_file ol052316nsi20050923_053531.cif
_cod_data_source_block ga29ee
_cod_depositor_comments
;
The following automatic conversions were performed:

'_symmetry_cell_setting' value 'Monoclinic' changed to 'monoclinic'
according to /home/saulius/struct/CIF-dictionaries/cif_core.dic
dictionary named 'cif_core.dic' version 2.4.1 from 2010-06-29.

Automatic conversion script
Id: cif_fix_values 1715 2011-07-08 13:25:40Z adriana 
;
_cod_original_sg_symbol_Hall '-C 2yc '
_cod_original_sg_symbol_H-M 'C 2/c '
_cod_database_code 1506763

loop_
_symmetry_equiv_pos_as_xyz
'x, y, z'
'-x, y, -z+1/2'
'x+1/2, y+1/2, z'
'-x+1/2, y+1/2, -z+1/2'
'-x, -y, -z'
'x, -y, z-1/2'
'-x+1/2, -y+1/2, -z'
'x+1/2, -y+1/2, z-1/2'

loop_
_atom_site_label
_atom_site_type_symbol
_atom_site_fract_x
_atom_site_fract_y
_atom_site_fract_z
_atom_site_U_iso_or_equiv
_atom_site_adp_type
_atom_site_occupancy
_atom_site_symmetry_multiplicity
_atom_site_calc_flag
_atom_site_refinement_flags
C1 C 0.08409(8) 0.99901(18) 0.62378(8) 0.0320(4) Uani 1 1 d .
H1 H 0.0427 1.0503 0.6141 0.038 Uiso 1 1 calc R
C2 C 0.08319(7) 0.83014(16) 0.62120(8) 0.0270(4) Uani 1 1 d .
C3 C 0.06605(7) 0.78210(19) 0.53852(9) 0.0316(4) Uani 1 1 d .
C4 C 0.07788(8) 0.54731(18) 0.59828(9) 0.0383(4) Uani 1 1 d .
H4 H 0.0756 0.4362 0.5876 0.046 Uiso 1 1 calc R
C5 C 0.14914(7) 0.59205(16) 0.63936(8) 0.0328(4) Uani 1 1 d .
H5A H 0.1773 0.5791 0.6057 0.039 Uiso 1 1 calc R
H5B H 0.1668 0.5255 0.6835 0.039 Uiso 1 1 calc R
C6 C 0.15174(7) 0.75999(15) 0.66538(8) 0.0250(4) Uani 1 1 d .
C7 C 0.20340(7) 0.84820(16) 0.63932(8) 0.0266(4) Uani 1 1 d .
H7 H 0.1927 0.8360 0.5838 0.032 Uiso 1 1 calc R
C8 C 0.27484(8) 0.80836(16) 0.67423(9) 0.0308(4) Uani 1 1 d .
H8 H 0.2868 0.7641 0.7228 0.037 Uiso 1 1 calc R
C9 C 0.32307(8) 0.82979(17) 0.64294(9) 0.0332(4) Uani 1 1 d .
C10 C 0.39426(8) 0.79219(19) 0.68373(10) 0.0493(5) Uani 1 1 d .
H10A H 0.3975 0.7556 0.7342 0.074 Uiso 1 1 calc R
H10B H 0.4217 0.8831 0.6874 0.074 Uiso 1 1 calc R
H10C H 0.4100 0.7134 0.6562 0.074 Uiso 1 1 calc R
C11 C 0.31290(9) 0.8971(2) 0.56669(10) 0.0624(6) Uani 1 1 d .
H11A H 0.2652 0.9080 0.5414 0.094 Uiso 1 1 calc R
H11B H 0.3326 0.8306 0.5371 0.094 Uiso 1 1 calc R
H11C H 0.3343 0.9967 0.5717 0.094 Uiso 1 1 calc R
C12 C 0.02756(8) 0.76185(18) 0.64929(9) 0.0397(4) Uani 1 1 d .
H12A H -0.0162 0.8028 0.6198 0.048 Uiso 1 1 calc R
H12B H 0.0349 0.7882 0.7027 0.048 Uiso 1 1 calc R
C13 C 0.02867(8) 0.58854(18) 0.64007(9) 0.0451(5) Uani 1 1 d .
H13A H 0.0417 0.5395 0.6900 0.054 Uiso 1 1 calc R
H13B H -0.0163 0.5521 0.6118 0.054 Uiso 1 1 calc R
C14 C 0.16517(8) 0.76056(16) 0.75145(8) 0.0304(4) Uani 1 1 d .
H14A H 0.1320 0.6926 0.7627 0.037 Uiso 1 1 calc R
H14B H 0.2094 0.7137 0.7739 0.037 Uiso 1 1 calc R
C15 C 0.16424(8) 0.90841(17) 0.79284(8) 0.0386(4) Uani 1 1 d .
H15A H 0.1958 0.9803 0.7811 0.046 Uiso 1 1 calc R
H15B H 0.1192 0.9533 0.7749 0.046 Uiso 1 1 calc R
C16 C 0.18275(9) 0.8873(2) 0.87676(8) 0.0427(5) Uani 1 1 d .
H16A H 0.2273 0.8401 0.8951 0.051 Uiso 1 1 calc R
H16B H 0.1846 0.9870 0.9015 0.051 Uiso 1 1 calc R
C17 C 0.14434(9) 0.7926(2) 0.97340(9) 0.0534(5) Uani 1 1 d .
H17A H 0.1894 0.7577 0.9998 0.080 Uiso 1 1 calc R
H17B H 0.1118 0.7237 0.9841 0.080 Uiso 1 1 calc R
H17C H 0.1379 0.8949 0.9904 0.080 Uiso 1 1 calc R
N1 N 0.13731(7) 1.07954(15) 0.63828(6) 0.0324(3) Uani 1 1 d .
O1 O 0.20148(5) 1.01093(11) 0.65615(5) 0.0324(3) Uani 1 1 d .
O2 O 0.14266(6) 1.22173(12) 0.64193(5) 0.0430(3) Uani 1 1 d .
O3 O 0.05888(5) 0.63225(12) 0.52751(6) 0.0392(3) Uani 1 1 d .
O4 O 0.05756(5) 0.86717(12) 0.48570(6) 0.0407(3) Uani 1 1 d .
O5 O 0.13557(6) 0.79467(13) 0.89511(6) 0.0464(3) Uani 1 1 d .

loop_
_atom_site_aniso_label
_atom_site_aniso_U_11
_atom_site_aniso_U_22
_atom_site_aniso_U_33
_atom_site_aniso_U_23
_atom_site_aniso_U_13
_atom_site_aniso_U_12
C1 0.0302(10) 0.0395(11) 0.0237(9) -0.0009(7) 0.0040(7) 0.0070(8)
C2 0.0258(9) 0.0305(10) 0.0229(9) -0.0006(7) 0.0045(7) 0.0015(7)
C3 0.0232(9) 0.0366(11) 0.0328(10) -0.0025(8) 0.0050(7) 0.0011(8)
C4 0.0434(11) 0.0292(10) 0.0398(11) 0.0026(8) 0.0085(9) -0.0059(8)
C5 0.0365(10) 0.0297(9) 0.0331(9) 0.0027(7) 0.0117(8) 0.0015(8)
C6 0.0245(9) 0.0258(9) 0.0247(9) 0.0020(7) 0.0075(7) 0.0012(7)
C7 0.0321(9) 0.0260(9) 0.0219(8) -0.0009(7) 0.0081(7) 0.0016(7)
C8 0.0299(9) 0.0334(10) 0.0288(9) 0.0031(7) 0.0083(8) 0.0012(8)
C9 0.0337(10) 0.0332(10) 0.0348(10) -0.0011(7) 0.0132(8) -0.0025(8)
C10 0.0319(11) 0.0579(12) 0.0597(13) -0.0009(9) 0.0162(9) -0.0041(9)
C11 0.0516(13) 0.0917(15) 0.0509(13) 0.0185(11) 0.0258(10) -0.0041(11)
C12 0.0270(9) 0.0559(12) 0.0371(10) 0.0011(8) 0.0111(8) -0.0009(8)
C13 0.0354(11) 0.0507(12) 0.0475(11) 0.0054(9) 0.0095(9) -0.0134(9)
C14 0.0276(9) 0.0379(10) 0.0258(9) 0.0047(7) 0.0079(7) 0.0023(7)
C15 0.0463(11) 0.0428(11) 0.0254(10) -0.0004(8) 0.0085(8) -0.0044(9)
C16 0.0452(11) 0.0536(11) 0.0278(10) -0.0020(8) 0.0086(8) -0.0068(9)
C17 0.0579(13) 0.0771(14) 0.0266(11) 0.0042(9) 0.0146(9) 0.0054(11)
N1 0.0422(9) 0.0292(9) 0.0235(8) 0.0027(6) 0.0064(6) 0.0063(7)
O1 0.0314(7) 0.0271(6) 0.0373(7) 0.0014(5) 0.0081(5) -0.0004(5)
O2 0.0653(9) 0.0217(7) 0.0375(7) 0.0002(5) 0.0084(6) 0.0038(6)
O3 0.0436(7) 0.0357(7) 0.0338(7) -0.0046(5) 0.0045(5) -0.0055(5)
O4 0.0452(8) 0.0461(7) 0.0263(7) 0.0038(6) 0.0037(5) 0.0053(6)
O5 0.0446(7) 0.0726(9) 0.0240(7) -0.0005(6) 0.0133(6) -0.0068(6)

loop_
_atom_type_symbol
_atom_type_description
_atom_type_scat_dispersion_real
_atom_type_scat_dispersion_imag
_atom_type_scat_source
C C 0.0033 0.0016 'International Tables Vol C Tables 4.2.6.8 and 6.1.1.4'
H H 0.0000 0.0000 'International Tables Vol C Tables 4.2.6.8 and 6.1.1.4'
N N 0.0061 0.0033 'International Tables Vol C Tables 4.2.6.8 and 6.1.1.4'
O O 0.0106 0.0060 'International Tables Vol C Tables 4.2.6.8 and 6.1.1.4'

loop_
_geom_angle_atom_site_label_1
_geom_angle_atom_site_label_2
_geom_angle_atom_site_label_3
_geom_angle
N1 C1 C2 124.16(14)
N1 C1 H1 117.9
C2 C1 H1 117.9
C1 C2 C3 107.77(12)
C1 C2 C12 112.58(13)
C3 C2 C12 105.00(12)
C1 C2 C6 112.25(12)
C3 C2 C6 108.98(12)
C12 C2 C6 109.93(12)
O4 C3 O3 120.34(14)
O4 C3 C2 125.52(15)
O3 C3 C2 114.12(14)
O3 C4 C13 107.22(13)
O3 C4 C5 106.58(12)
C13 C4 C5 113.62(13)
O3 C4 H4 109.8
C13 C4 H4 109.8
C5 C4 H4 109.8
C4 C5 C6 110.07(12)
C4 C5 H5A 109.6
C6 C5 H5A 109.6
C4 C5 H5B 109.6
C6 C5 H5B 109.6
H5A C5 H5B 108.2
C7 C6 C14 113.66(11)
C7 C6 C5 110.38(11)
C14 C6 C5 107.82(11)
C7 C6 C2 105.20(11)
C14 C6 C2 113.73(12)
C5 C6 C2 105.78(11)
O1 C7 C8 102.98(11)
O1 C7 C6 111.19(11)
C8 C7 C6 117.39(12)
O1 C7 H7 108.3
C8 C7 H7 108.3
C6 C7 H7 108.3
C9 C8 C7 125.27(15)
C9 C8 H8 117.4
C7 C8 H8 117.4
C8 C9 C11 124.29(16)
C8 C9 C10 121.57(15)
C11 C9 C10 114.11(15)
C9 C10 H10A 109.5
C9 C10 H10B 109.5
H10A C10 H10B 109.5
C9 C10 H10C 109.5
H10A C10 H10C 109.5
H10B C10 H10C 109.5
C9 C11 H11A 109.5
C9 C11 H11B 109.5
H11A C11 H11B 109.5
C9 C11 H11C 109.5
H11A C11 H11C 109.5
H11B C11 H11C 109.5
C2 C12 C13 108.20(12)
C2 C12 H12A 110.1
C13 C12 H12A 110.1
C2 C12 H12B 110.1
C13 C12 H12B 110.1
H12A C12 H12B 108.4
C4 C13 C12 109.37(13)
C4 C13 H13A 109.8
C12 C13 H13A 109.8
C4 C13 H13B 109.8
C12 C13 H13B 109.8
H13A C13 H13B 108.2
C15 C14 C6 120.33(12)
C15 C14 H14A 107.2
C6 C14 H14A 107.2
C15 C14 H14B 107.2
C6 C14 H14B 107.2
H14A C14 H14B 106.9
C16 C15 C14 112.52(13)
C16 C15 H15A 109.1
C14 C15 H15A 109.1
C16 C15 H15B 109.1
C14 C15 H15B 109.1
H15A C15 H15B 107.8
O5 C16 C15 110.01(13)
O5 C16 H16A 109.7
C15 C16 H16A 109.7
O5 C16 H16B 109.7
C15 C16 H16B 109.7
H16A C16 H16B 108.2
O5 C17 H17A 109.5
O5 C17 H17B 109.5
H17A C17 H17B 109.5
O5 C17 H17C 109.5
H17A C17 H17C 109.5
H17B C17 H17C 109.5
O2 N1 C1 128.34(14)
O2 N1 O1 110.33(12)
C1 N1 O1 121.28(13)
N1 O1 C7 116.64(10)
C3 O3 C4 112.22(12)
C16 O5 C17 111.97(12)

loop_
_geom_bond_atom_site_label_1
_geom_bond_atom_site_label_2
_geom_bond_distance
C1 N1 1.2861(18)
C1 C2 1.492(2)
C1 H1 0.9500
C2 C3 1.538(2)
C2 C12 1.541(2)
C2 C6 1.5618(19)
C3 O4 1.2105(17)
C3 O3 1.3411(17)
C4 O3 1.4683(17)
C4 C13 1.515(2)
C4 C5 1.520(2)
C4 H4 1.0000
C5 C6 1.5569(19)
C5 H5A 0.9900
C5 H5B 0.9900
C6 C7 1.530(2)
C6 C14 1.5473(19)
C7 O1 1.4745(16)
C7 C8 1.493(2)
C7 H7 1.0000
C8 C9 1.327(2)
C8 H8 0.9500
C9 C11 1.499(2)
C9 C10 1.503(2)
C10 H10A 0.9800
C10 H10B 0.9800
C10 H10C 0.9800
C11 H11A 0.9800
C11 H11B 0.9800
C11 H11C 0.9800
C12 C13 1.541(2)
C12 H12A 0.9900
C12 H12B 0.9900
C13 H13A 0.9900
C13 H13B 0.9900
C14 C15 1.5208(19)
C14 H14A 0.9900
C14 H14B 0.9900
C15 C16 1.510(2)
C15 H15A 0.9900
C15 H15B 0.9900
C16 O5 1.4054(18)
C16 H16A 0.9900
C16 H16B 0.9900
C17 O5 1.4186(18)
C17 H17A 0.9800
C17 H17B 0.9800
C17 H17C 0.9800
N1 O2 1.2611(14)
N1 O1 1.4264(15)

loop_
_geom_torsion_atom_site_label_1
_geom_torsion_atom_site_label_2
_geom_torsion_atom_site_label_3
_geom_torsion_atom_site_label_4
_geom_torsion
N1 C1 C2 C3 -98.93(16)
N1 C1 C2 C12 145.75(15)
N1 C1 C2 C6 21.1(2)
C1 C2 C3 O4 2.7(2)
C12 C2 C3 O4 122.91(16)
C6 C2 C3 O4 -119.36(16)
C1 C2 C3 O3 -175.50(12)
C12 C2 C3 O3 -55.29(16)
C6 C2 C3 O3 62.45(16)
O3 C4 C5 C6 68.58(15)
C13 C4 C5 C6 -49.28(17)
C4 C5 C6 C7 -127.85(13)
C4 C5 C6 C14 107.46(13)
C4 C5 C6 C2 -14.55(16)
C1 C2 C6 C7 -47.67(15)
C3 C2 C6 C7 71.63(14)
C12 C2 C6 C7 -173.80(11)
C1 C2 C6 C14 77.34(15)
C3 C2 C6 C14 -163.36(12)
C12 C2 C6 C14 -48.79(16)
C1 C2 C6 C5 -164.52(11)
C3 C2 C6 C5 -45.22(15)
C12 C2 C6 C5 69.35(14)
C14 C6 C7 O1 -64.95(15)
C5 C6 C7 O1 173.77(10)
C2 C6 C7 O1 60.10(14)
C14 C6 C7 C8 53.23(17)
C5 C6 C7 C8 -68.05(16)
C2 C6 C7 C8 178.28(12)
O1 C7 C8 C9 -82.65(17)
C6 C7 C8 C9 154.86(14)
C7 C8 C9 C11 -0.4(3)
C7 C8 C9 C10 177.34(14)
C1 C2 C12 C13 176.86(12)
C3 C2 C12 C13 59.89(15)
C6 C2 C12 C13 -57.19(16)
O3 C4 C13 C12 -55.20(16)
C5 C4 C13 C12 62.28(17)
C2 C12 C13 C4 -6.83(17)
C7 C6 C14 C15 62.88(18)
C5 C6 C14 C15 -174.42(13)
C2 C6 C14 C15 -57.47(18)
C6 C14 C15 C16 -176.31(13)
C14 C15 C16 O5 -63.30(18)
C2 C1 N1 O2 -179.65(12)
C2 C1 N1 O1 -2.4(2)
O2 N1 O1 C7 -167.72(10)
C1 N1 O1 C7 14.54(17)
C8 C7 O1 N1 -172.05(11)
C6 C7 O1 N1 -45.49(15)
O4 C3 O3 C4 174.08(14)
C2 C3 O3 C4 -7.62(17)
C13 C4 O3 C3 65.60(15)
C5 C4 O3 C3 -56.40(15)
C15 C16 O5 C17 -169.91(13)
